data_4329033
loop_
_publ_author_name
'Jingya Li'
'Hongfeng Li'
'Pengfei Yan'
'Peng Chen'
'Guangfeng Hou'
'Guangming Li'

_publ_contact_author_email jingya1100@163.com
_publ_contact_author_name ' Jing-Ya Li'
_publ_section_title
;
 Synthesis, Crystal Structure, and Luminescent Properties of
 2-(2,2,2-Trifluoroethyl)-1-indone Lanthanide Complexes
;
_journal_name_full 'Inorganic Chemistry'
_journal_page_first 5050
_journal_page_last 5057
_journal_paper_doi 10.1021/ic202473b
_journal_volume 51
_journal_year 2012
_chemical_formula_moiety 'C43 H26 Eu F9 N2 O6'
_chemical_formula_sum 'C43 H26 Eu F9 N2 O6'
_chemical_formula_weight 989.62
_chemical_name_systematic
; 
 ? 
;
_space_group_IT_number 4
_symmetry_cell_setting monoclinic
_symmetry_space_group_name_Hall 'P 2yb'
_symmetry_space_group_name_H-M 'P 1 21 1'
_atom_sites_solution_hydrogens geom
_atom_sites_solution_primary direct
_atom_sites_solution_secondary difmap
_audit_creation_method SHELXL-97
_cell_angle_alpha 90.00
_cell_angle_beta 95.60(3)
_cell_angle_gamma 90.00
_cell_formula_units_Z 2
_cell_length_a 11.034(2)
_cell_length_b 9.1616(18)
_cell_length_c 19.840(4)
_cell_measurement_reflns_used 17422
_cell_measurement_temperature 293(2)
_cell_measurement_theta_max 27.46
_cell_measurement_theta_min 3.01
_cell_volume 1996.0(7)
_computing_cell_refinement 'RAPID-AUTO (Rigaku 1998 <i>RAPID-AUTO</i>)'
_computing_data_collection 'RAPID-AUTO (Rigaku 1998 <i>RAPID-AUTO</i>)'
_computing_data_reduction 'CrystalClear (Rigaku/MSC, 2002)'
_computing_molecular_graphics 'SHELXTL (Sheldrick, 2008)'
_computing_publication_material SHELXL-97
_computing_structure_refinement 'SHELXL-97 (Sheldrick, 2008)'
_computing_structure_solution 'SHELXS-97 (Sheldrick, 2008)'
_diffrn_ambient_temperature 293(2)
_diffrn_measured_fraction_theta_full 0.997
_diffrn_measured_fraction_theta_max 0.997
_diffrn_measurement_device_type 'Rigaku RAXIS-RAPID'
_diffrn_measurement_method '\w scan'
_diffrn_radiation_monochromator graphite
_diffrn_radiation_source 'fine-focus sealed tube'
_diffrn_radiation_type MoK\a
_diffrn_radiation_wavelength 0.71073
_diffrn_reflns_av_R_equivalents 0.0304
_diffrn_reflns_av_sigmaI/netI 0.0442
_diffrn_reflns_limit_h_max 14
_diffrn_reflns_limit_h_min -14
_diffrn_reflns_limit_k_max 11
_diffrn_reflns_limit_k_min -11
_diffrn_reflns_limit_l_max 25
_diffrn_reflns_limit_l_min -24
_diffrn_reflns_number 19471
_diffrn_reflns_theta_full 27.46
_diffrn_reflns_theta_max 27.46
_diffrn_reflns_theta_min 3.01
_diffrn_standards_decay_% 0
_diffrn_standards_interval_count 0
_diffrn_standards_interval_time 0
_diffrn_standards_number 0
_exptl_absorpt_coefficient_mu 1.664
_exptl_absorpt_correction_T_max 0.7008
_exptl_absorpt_correction_T_min 0.6265
_exptl_absorpt_correction_type multi-scan
_exptl_absorpt_process_details 'ABSCOR (Higashi, 1995)'
_exptl_crystal_colour buff
_exptl_crystal_density_diffrn 1.647
_exptl_crystal_description block
_exptl_crystal_F_000 980
_exptl_crystal_size_max 0.31
_exptl_crystal_size_mid 0.25
_exptl_crystal_size_min 0.23
_refine_diff_density_max 1.442
_refine_diff_density_min -0.436
_refine_diff_density_rms 0.094
_refine_ls_abs_structure_details 'Flack H D (1983), Acta Cryst. A39, 876-881'
_refine_ls_abs_structure_Flack 0.001(11)
_refine_ls_extinction_method none
_refine_ls_goodness_of_fit_ref 1.081
_refine_ls_hydrogen_treatment constr
_refine_ls_matrix_type full
_refine_ls_number_parameters 550
_refine_ls_number_reflns 8347
_refine_ls_number_restraints 10
_refine_ls_restrained_S_all 1.081
_refine_ls_R_factor_all 0.0381
_refine_ls_R_factor_gt 0.0339
_refine_ls_shift/su_max 0.001
_refine_ls_shift/su_mean 0.000
_refine_ls_structure_factor_coef Fsqd
_refine_ls_weighting_details 'calc w=1/[\s^2^(Fo^2^)+(0.0472P)^2^+0.0981P] where P=(Fo^2^+2Fc^2^)/3'
_refine_ls_weighting_scheme calc
_refine_ls_wR_factor_gt 0.0819
_refine_ls_wR_factor_ref 0.0855
_reflns_number_gt 7584
_reflns_number_total 8347
_reflns_threshold_expression >2sigma(I)
_cod_data_source_file ic202473b_si_001_2.cif
_cod_data_source_block Compound-2
_cod_original_sg_symbol_H-M 'P 21'
_cod_database_code 4329033

loop_
_symmetry_equiv_pos_as_xyz
'x, y, z'
'-x, y+1/2, -z'

loop_
_atom_site_label
_atom_site_type_symbol
_atom_site_fract_x
_atom_site_fract_y
_atom_site_fract_z
_atom_site_U_iso_or_equiv
_atom_site_adp_type
_atom_site_occupancy
_atom_site_symmetry_multiplicity
_atom_site_calc_flag
_atom_site_refinement_flags
C1 C 0.8408(5) 1.0115(7) 0.6409(4) 0.0752(19) Uani 1 1 d .
C2 C 0.7676(4) 0.9185(5) 0.6870(3) 0.0567(11) Uani 1 1 d .
C3 C 0.6446(4) 0.9453(5) 0.6879(2) 0.0541(10) Uani 1 1 d .
C4 C 0.5705(4) 0.8498(5) 0.7239(2) 0.0498(10) Uani 1 1 d .
C5 C 0.4446(4) 0.9050(5) 0.7139(2) 0.0542(10) Uani 1 1 d .
C6 C 0.3406(5) 0.8480(7) 0.7351(3) 0.0721(15) Uani 1 1 d .
H6 H 0.3427 0.7621 0.7602 0.087 Uiso 1 1 calc R
C7 C 0.2316(5) 0.9213(9) 0.7185(4) 0.090(2) Uani 1 1 d .
H7 H 0.1599 0.8841 0.7327 0.108 Uiso 1 1 calc R
C8 C 0.2282(5) 1.0484(7) 0.6813(4) 0.091(2) Uani 1 1 d .
H8 H 0.1542 1.0954 0.6704 0.109 Uiso 1 1 calc R
C9 C 0.3351(4) 1.1079(9) 0.6594(3) 0.0748(15) Uani 1 1 d .
H9 H 0.3329 1.1945 0.6348 0.090 Uiso 1 1 calc R
C10 C 0.4446(5) 1.0338(6) 0.6755(3) 0.0602(11) Uani 1 1 d .
C11 C 0.5692(4) 1.0666(5) 0.6553(3) 0.0626(15) Uani 1 1 d .
H11A H 0.5701 1.0650 0.6065 0.075 Uiso 1 1 calc R
H11B H 0.5979 1.1609 0.6724 0.075 Uiso 1 1 calc R
C12 C 1.0605(6) 0.4910(9) 0.6125(3) 0.0804(17) Uani 1 1 d .
C13 C 0.9331(5) 0.4948(5) 0.6368(3) 0.0578(11) Uani 1 1 d .
C14 C 0.8351(5) 0.4576(6) 0.5931(2) 0.0608(12) Uani 1 1 d .
C15 C 0.7145(5) 0.4612(5) 0.6133(2) 0.0574(11) Uani 1 1 d .
C16 C 0.6298(5) 0.4010(6) 0.5597(3) 0.0643(13) Uani 1 1 d .
C17 C 0.5078(7) 0.3814(8) 0.5559(4) 0.079(2) Uani 1 1 d .
H17 H 0.4646 0.4150 0.5908 0.095 Uiso 1 1 calc R
C18 C 0.4467(8) 0.3121(8) 0.5007(4) 0.098(3) Uani 1 1 d .
H18 H 0.3629 0.2979 0.4980 0.118 Uiso 1 1 calc R
C19 C 0.5164(11) 0.2629(10) 0.4481(5) 0.106(3) Uani 1 1 d .
H19 H 0.4778 0.2138 0.4110 0.127 Uiso 1 1 calc R
C20 C 0.6360(9) 0.2866(9) 0.4516(4) 0.099(2) Uani 1 1 d .
H20 H 0.6793 0.2560 0.4163 0.119 Uiso 1 1 calc R
C21 C 0.6971(7) 0.3560(7) 0.5071(3) 0.0784(17) Uani 1 1 d .
C22 C 0.8292(7) 0.3907(8) 0.5227(3) 0.0829(18) Uani 1 1 d .
H22A H 0.8566 0.4594 0.4903 0.099 Uiso 1 1 calc R
H22B H 0.8786 0.3030 0.5227 0.099 Uiso 1 1 calc R
C23 C 0.7230(6) 0.7909(10) 0.9854(4) 0.084(2) Uani 1 1 d .
C24 C 0.8016(5) 0.7350(6) 0.9315(2) 0.0588(11) Uani 1 1 d .
C25 C 0.9249(5) 0.7539(6) 0.9410(2) 0.0548(11) Uani 1 1 d .
C26 C 1.0027(4) 0.7046(5) 0.8920(2) 0.0452(9) Uani 1 1 d .
C27 C 1.1284(4) 0.7359(5) 0.9171(2) 0.0519(10) Uani 1 1 d .
C28 C 1.2339(5) 0.7058(8) 0.8885(3) 0.0732(15) Uani 1 1 d .
H28 H 1.2322 0.6537 0.8481 0.088 Uiso 1 1 calc R
C29 C 1.3422(6) 0.7548(9) 0.9209(3) 0.092(2) Uani 1 1 d .
H29 H 1.4150 0.7350 0.9028 0.111 Uiso 1 1 calc R
C30 C 1.3427(6) 0.8338(9) 0.9808(3) 0.089(2) Uani 1 1 d .
H30 H 1.4164 0.8691 1.0013 0.106 Uiso 1 1 calc R
C31 C 1.2379(7) 0.8614(9) 1.0106(4) 0.079(2) Uani 1 1 d .
H31 H 1.2400 0.9113 1.0515 0.094 Uiso 1 1 calc R
C32 C 1.1295(5) 0.8128(6) 0.9780(3) 0.0617(12) Uani 1 1 d .
C33 C 1.0003(9) 0.8288(11) 0.9984(5) 0.0706(16) Uani 1 1 d .
H33A H 0.9918 0.7809 1.0413 0.085 Uiso 1 1 calc R
H33B H 0.9778 0.9307 1.0018 0.085 Uiso 1 1 calc R
C34 C 0.5152(5) 0.4355(7) 0.8099(4) 0.0825(18) Uani 1 1 d .
H34 H 0.4918 0.5313 0.8000 0.099 Uiso 1 1 calc R
C35 C 0.4261(6) 0.3390(8) 0.8258(4) 0.095(2) Uani 1 1 d .
H35 H 0.3453 0.3680 0.8256 0.114 Uiso 1 1 calc R
C36 C 0.4608(7) 0.2008(8) 0.8417(4) 0.093(2) Uani 1 1 d .
H36 H 0.4039 0.1333 0.8539 0.111 Uiso 1 1 calc R
C37 C 0.5791(6) 0.1602(7) 0.8398(3) 0.0789(17) Uani 1 1 d .
H37 H 0.6028 0.0645 0.8496 0.095 Uiso 1 1 calc R
C38 C 0.6649(5) 0.2632(5) 0.8230(2) 0.0589(11) Uani 1 1 d .
C39 C 0.7951(5) 0.2304(5) 0.8220(2) 0.0584(11) Uani 1 1 d .
C40 C 0.8449(5) 0.0893(11) 0.8335(3) 0.0791(14) Uani 1 1 d .
H40 H 0.7948 0.0114 0.8423 0.095 Uiso 1 1 calc R
C41 C 0.9672(7) 0.0682(6) 0.8317(4) 0.089(2) Uani 1 1 d .
H41 H 1.0005 -0.0241 0.8399 0.106 Uiso 1 1 calc R
C42 C 1.0400(6) 0.1817(6) 0.8181(3) 0.0755(15) Uani 1 1 d .
H42 H 1.1232 0.1684 0.8164 0.091 Uiso 1 1 calc R
C43 C 0.9873(5) 0.3173(6) 0.8066(3) 0.0636(12) Uani 1 1 d .
H43 H 1.0373 0.3950 0.7974 0.076 Uiso 1 1 calc R
F1 F 0.9480(4) 0.9671(7) 0.6384(4) 0.202(4) Uani 1 1 d D
F2 F 0.8562(8) 1.1450(6) 0.6655(3) 0.175(3) Uani 1 1 d D
F3 F 0.7921(4) 1.0322(7) 0.5820(3) 0.142(2) Uani 1 1 d D
F4 F 1.1421(5) 0.5199(12) 0.6540(3) 0.266(8) Uani 1 1 d D
F5 F 1.0740(5) 0.5532(11) 0.5600(4) 0.223(5) Uani 1 1 d D
F6 F 1.0882(6) 0.3571(9) 0.5944(5) 0.222(4) Uani 1 1 d D
F7 F 0.6265(4) 0.7051(7) 0.9892(3) 0.143(2) Uani 1 1 d D
F8 F 0.7692(4) 0.7959(11) 1.0438(2) 0.216(5) Uani 1 1 d D
F9 F 0.6717(8) 0.9099(8) 0.9699(4) 0.231(5) Uani 1 1 d D
N1 N 0.6325(4) 0.4017(4) 0.8077(2) 0.0587(9) Uani 1 1 d .
N2 N 0.8695(4) 0.3427(4) 0.80814(19) 0.0536(9) Uani 1 1 d .
O1 O 0.8277(3) 0.8179(4) 0.7183(2) 0.0639(9) Uani 1 1 d .
O2 O 0.6005(3) 0.7361(4) 0.75685(17) 0.0564(8) Uani 1 1 d .
O3 O 0.9323(3) 0.5374(4) 0.69673(16) 0.0571(8) Uani 1 1 d .
O4 O 0.6817(3) 0.5071(4) 0.66958(17) 0.0609(8) Uani 1 1 d .
O5 O 0.7421(3) 0.6770(4) 0.88037(16) 0.0640(9) Uani 1 1 d .
O6 O 0.9719(3) 0.6442(3) 0.83584(15) 0.0514(7) Uani 1 1 d .
Eu1 Eu 0.783794(14) 0.59681(4) 0.769849(7) 0.04287(7) Uani 1 1 d .

loop_
_atom_site_aniso_label
_atom_site_aniso_U_11
_atom_site_aniso_U_22
_atom_site_aniso_U_33
_atom_site_aniso_U_23
_atom_site_aniso_U_13
_atom_site_aniso_U_12
C1 0.044(3) 0.072(4) 0.107(5) 0.030(4) -0.006(3) -0.015(3)
C2 0.051(3) 0.048(2) 0.069(3) 0.013(2) -0.002(2) 0.000(2)
C3 0.049(2) 0.048(2) 0.064(3) 0.012(2) -0.002(2) 0.0012(19)
C4 0.046(2) 0.048(2) 0.055(2) 0.0003(19) 0.0016(18) 0.0071(18)
C5 0.046(2) 0.057(3) 0.060(2) 0.005(2) 0.0062(19) 0.0117(19)
C6 0.058(3) 0.078(4) 0.083(3) 0.016(3) 0.024(3) 0.016(3)
C7 0.053(3) 0.108(6) 0.113(5) 0.030(4) 0.027(3) 0.019(3)
C8 0.054(3) 0.104(6) 0.114(5) 0.023(4) 0.014(3) 0.030(3)
C9 0.062(3) 0.064(3) 0.098(3) 0.025(4) 0.005(2) 0.019(3)
C10 0.053(3) 0.059(2) 0.068(3) 0.007(2) -0.001(2) 0.012(2)
C11 0.049(2) 0.050(4) 0.087(3) 0.016(2) -0.002(2) 0.0064(19)
C12 0.070(4) 0.112(5) 0.061(3) -0.006(3) 0.021(3) 0.016(3)
C13 0.067(3) 0.048(2) 0.060(3) 0.013(2) 0.014(2) 0.004(2)
C14 0.070(3) 0.063(3) 0.049(2) 0.011(2) 0.007(2) 0.005(2)
C15 0.070(3) 0.049(2) 0.051(2) 0.012(2) -0.006(2) -0.003(2)
C16 0.080(4) 0.051(3) 0.058(3) 0.014(2) -0.010(2) -0.003(2)
C17 0.090(5) 0.070(4) 0.072(4) 0.009(3) -0.023(3) -0.016(4)
C18 0.112(6) 0.084(4) 0.088(4) 0.023(4) -0.041(4) -0.031(4)
C19 0.150(9) 0.086(6) 0.072(5) 0.001(4) -0.032(6) -0.011(6)
C20 0.133(7) 0.094(5) 0.064(4) -0.009(3) -0.019(4) -0.005(5)
C21 0.111(5) 0.067(3) 0.054(3) 0.005(3) -0.007(3) -0.004(3)
C22 0.105(5) 0.090(4) 0.054(3) -0.003(3) 0.009(3) 0.013(4)
C23 0.055(4) 0.124(7) 0.073(4) -0.010(4) 0.009(3) 0.012(4)
C24 0.054(3) 0.069(3) 0.053(2) -0.002(2) 0.003(2) 0.007(2)
C25 0.058(3) 0.061(3) 0.045(2) -0.002(2) 0.003(2) 0.004(2)
C26 0.046(2) 0.045(2) 0.044(2) 0.0039(18) 0.0007(16) 0.0023(17)
C27 0.051(2) 0.060(3) 0.044(2) 0.005(2) 0.0015(18) 0.005(2)
C28 0.053(3) 0.104(4) 0.063(3) -0.001(3) 0.006(2) 0.004(3)
C29 0.055(3) 0.150(7) 0.072(4) -0.019(4) 0.002(3) -0.007(4)
C30 0.056(3) 0.132(6) 0.076(4) -0.020(4) -0.005(3) -0.015(4)
C31 0.070(4) 0.104(5) 0.059(3) 0.001(3) -0.010(3) -0.006(4)
C32 0.067(3) 0.068(3) 0.049(2) -0.003(2) -0.003(2) -0.001(3)
C33 0.066(3) 0.088(5) 0.058(2) -0.017(3) 0.003(2) 0.000(3)
C34 0.062(3) 0.065(3) 0.123(5) 0.016(3) 0.024(3) 0.001(3)
C35 0.057(3) 0.088(5) 0.142(6) 0.014(4) 0.024(4) -0.013(3)
C36 0.091(5) 0.077(4) 0.117(5) -0.006(4) 0.044(4) -0.030(4)
C37 0.091(4) 0.061(3) 0.089(4) 0.005(3) 0.027(3) -0.013(3)
C38 0.070(3) 0.052(3) 0.055(3) 0.002(2) 0.008(2) -0.005(2)
C39 0.076(3) 0.047(2) 0.052(2) 0.008(2) 0.006(2) 0.002(2)
C40 0.093(3) 0.049(2) 0.097(3) 0.015(5) 0.019(3) -0.002(4)
C41 0.099(5) 0.049(4) 0.118(5) 0.024(3) 0.010(4) 0.020(3)
C42 0.074(4) 0.061(3) 0.091(4) 0.010(3) 0.008(3) 0.021(3)
C43 0.056(3) 0.058(3) 0.076(3) 0.005(3) 0.005(2) 0.008(2)
F1 0.075(3) 0.203(7) 0.339(9) 0.180(7) 0.076(4) 0.026(3)
F2 0.283(9) 0.095(4) 0.152(5) 0.019(3) 0.052(5) -0.097(5)
F3 0.096(3) 0.217(7) 0.113(3) 0.057(4) 0.019(3) -0.044(3)
F4 0.066(3) 0.56(2) 0.174(5) -0.157(9) 0.049(3) -0.039(6)
F5 0.129(4) 0.343(15) 0.214(6) 0.124(9) 0.096(5) 0.030(6)
F6 0.125(5) 0.174(7) 0.384(13) -0.063(8) 0.106(6) 0.026(5)
F7 0.102(3) 0.195(5) 0.145(4) -0.034(4) 0.070(3) -0.019(4)
F8 0.087(3) 0.486(14) 0.077(3) -0.084(5) 0.025(2) 0.028(5)
F9 0.353(12) 0.172(6) 0.200(7) 0.050(5) 0.188(8) 0.153(7)
N1 0.059(2) 0.047(2) 0.070(3) 0.0098(19) 0.010(2) -0.0043(18)
N2 0.058(2) 0.0451(19) 0.058(2) 0.0050(17) 0.0042(17) 0.0042(16)
O1 0.0440(18) 0.0520(19) 0.095(3) 0.0203(18) 0.0046(17) 0.0049(14)
O2 0.0530(18) 0.0545(18) 0.0622(19) 0.0125(16) 0.0087(15) 0.0085(15)
O3 0.0555(18) 0.0645(19) 0.0514(16) -0.0007(14) 0.0057(14) -0.0006(14)
O4 0.0543(19) 0.073(2) 0.0548(18) -0.0111(16) 0.0016(14) -0.0020(16)
O5 0.0467(18) 0.093(3) 0.0521(18) -0.0047(17) 0.0034(14) -0.0015(16)
O6 0.0476(16) 0.0589(19) 0.0472(15) -0.0096(12) 0.0026(12) 0.0035(12)
Eu1 0.04255(10) 0.04079(10) 0.04454(10) 0.00297(12) 0.00055(6) 0.00237(12)

loop_
_atom_type_symbol
_atom_type_description
_atom_type_scat_dispersion_real
_atom_type_scat_dispersion_imag
_atom_type_scat_source
C C 0.0033 0.0016 'International Tables Vol C Tables 4.2.6.8 and 6.1.1.4'
H H 0.0000 0.0000 'International Tables Vol C Tables 4.2.6.8 and 6.1.1.4'
Eu Eu -0.1578 3.6682 'International Tables Vol C Tables 4.2.6.8 and 6.1.1.4'
F F 0.0171 0.0103 'International Tables Vol C Tables 4.2.6.8 and 6.1.1.4'
N N 0.0061 0.0033 'International Tables Vol C Tables 4.2.6.8 and 6.1.1.4'
O O 0.0106 0.0060 'International Tables Vol C Tables 4.2.6.8 and 6.1.1.4'

loop_
_geom_angle_atom_site_label_1
_geom_angle_atom_site_label_2
_geom_angle_atom_site_label_3
_geom_angle
F3 C1 F1 109.3(7)
F3 C1 F2 103.5(6)
F1 C1 F2 103.1(6)
F3 C1 C2 115.9(5)
F1 C1 C2 113.3(5)
F2 C1 C2 110.5(7)
O1 C2 C3 126.3(4)
O1 C2 C1 114.7(4)
C3 C2 C1 118.9(4)
C2 C3 C4 120.5(4)
C2 C3 C11 129.2(4)
C4 C3 C11 110.4(4)
O2 C4 C3 129.1(4)
O2 C4 C5 123.5(4)
C3 C4 C5 107.4(4)
C6 C5 C10 122.3(4)
C6 C5 C4 129.6(4)
C10 C5 C4 108.2(4)
C5 C6 C7 118.5(6)
C5 C6 H6 120.8
C7 C6 H6 120.8
C8 C7 C6 120.9(6)
C8 C7 H7 119.6
C6 C7 H7 119.6
C7 C8 C9 121.0(5)
C7 C8 H8 119.5
C9 C8 H8 119.5
C10 C9 C8 118.3(6)
C10 C9 H9 120.9
C8 C9 H9 120.9
C9 C10 C5 119.2(5)
C9 C10 C11 129.6(5)
C5 C10 C11 111.2(4)
C3 C11 C10 102.8(4)
C3 C11 H11A 111.2
C10 C11 H11A 111.2
C3 C11 H11B 111.2
C10 C11 H11B 111.2
H11A C11 H11B 109.1
F4 C12 F5 110.0(8)
F4 C12 F6 102.4(8)
F5 C12 F6 98.8(7)
F4 C12 C13 115.6(5)
F5 C12 C13 117.1(6)
F6 C12 C13 110.5(7)
O3 C13 C14 127.1(5)
O3 C13 C12 113.5(5)
C14 C13 C12 119.4(5)
C13 C14 C15 121.3(5)
C13 C14 C22 130.2(5)
C15 C14 C22 108.1(5)
O4 C15 C14 127.2(5)
O4 C15 C16 123.2(5)
C14 C15 C16 109.6(5)
C17 C16 C21 121.2(6)
C17 C16 C15 131.0(6)
C21 C16 C15 107.9(5)
C16 C17 C18 120.7(9)
C16 C17 H17 119.7
C18 C17 H17 119.7
C17 C18 C19 117.9(9)
C17 C18 H18 121.0
C19 C18 H18 121.0
C20 C19 C18 120.7(8)
C20 C19 H19 119.6
C18 C19 H19 119.6
C19 C20 C21 121.2(9)
C19 C20 H20 119.4
C21 C20 H20 119.4
C20 C21 C16 118.3(7)
C20 C21 C22 130.6(7)
C16 C21 C22 111.1(5)
C21 C22 C14 103.2(5)
C21 C22 H22A 111.1
C14 C22 H22A 111.1
C21 C22 H22B 111.1
C14 C22 H22B 111.1
H22A C22 H22B 109.1
F8 C23 F9 109.6(8)
F8 C23 F7 103.4(7)
F9 C23 F7 100.5(7)
F8 C23 C24 117.6(6)
F9 C23 C24 113.2(7)
F7 C23 C24 110.7(6)
O5 C24 C25 126.4(5)
O5 C24 C23 114.5(5)
C25 C24 C23 119.1(5)
C24 C25 C26 121.5(4)
C24 C25 C33 129.0(5)
C26 C25 C33 109.4(5)
O6 C26 C25 127.6(4)
O6 C26 C27 123.7(4)
C25 C26 C27 108.7(4)
C28 C27 C32 121.6(5)
C28 C27 C26 129.5(4)
C32 C27 C26 108.8(4)
C27 C28 C29 118.2(5)
C27 C28 H28 120.9
C29 C28 H28 120.9
C28 C29 C30 120.1(6)
C28 C29 H29 120.0
C30 C29 H29 120.0
C31 C30 C29 122.0(6)
C31 C30 H30 119.0
C29 C30 H30 119.0
C30 C31 C32 117.9(7)
C30 C31 H31 121.1
C32 C31 H31 121.1
C31 C32 C27 120.2(6)
C31 C32 C33 129.4(6)
C27 C32 C33 110.4(5)
C25 C33 C32 102.4(6)
C25 C33 H33A 111.3
C32 C33 H33A 111.3
C25 C33 H33B 111.3
C32 C33 H33B 111.3
H33A C33 H33B 109.2
N1 C34 C35 124.9(6)
N1 C34 H34 117.6
C35 C34 H34 117.6
C36 C35 C34 117.5(6)
C36 C35 H35 121.3
C34 C35 H35 121.3
C35 C36 C37 120.0(6)
C35 C36 H36 120.0
C37 C36 H36 120.0
C36 C37 C38 119.7(6)
C36 C37 H37 120.2
C38 C37 H37 120.2
N1 C38 C37 121.2(5)
N1 C38 C39 115.4(4)
C37 C38 C39 123.4(5)
N2 C39 C40 119.4(5)
N2 C39 C38 117.3(4)
C40 C39 C38 123.4(5)
C41 C40 C39 119.6(7)
C41 C40 H40 120.2
C39 C40 H40 120.2
C42 C41 C40 120.1(6)
C42 C41 H41 119.9
C40 C41 H41 119.9
C41 C42 C43 118.3(6)
C41 C42 H42 120.9
C43 C42 H42 120.9
N2 C43 C42 123.6(5)
N2 C43 H43 118.2
C42 C43 H43 118.2
C34 N1 C38 116.7(4)
C34 N1 Eu1 120.0(3)
C38 N1 Eu1 123.2(3)
C43 N2 C39 119.0(4)
C43 N2 Eu1 118.7(3)
C39 N2 Eu1 121.8(3)
C2 O1 Eu1 136.5(3)
C4 O2 Eu1 132.7(3)
C13 O3 Eu1 136.6(3)
C15 O4 Eu1 134.9(3)
C24 O5 Eu1 136.7(3)
C26 O6 Eu1 135.3(3)
O4 Eu1 O1 92.02(14)
O4 Eu1 O3 72.60(12)
O1 Eu1 O3 75.22(12)
O4 Eu1 O6 148.54(11)
O1 Eu1 O6 82.89(12)
O3 Eu1 O6 76.09(11)
O4 Eu1 O2 76.28(13)
O1 Eu1 O2 72.49(11)
O3 Eu1 O2 133.69(11)
O6 Eu1 O2 130.24(11)
O4 Eu1 O5 140.01(11)
O1 Eu1 O5 101.57(14)
O3 Eu1 O5 147.18(11)
O6 Eu1 O5 71.12(11)
O2 Eu1 O5 72.47(12)
O4 Eu1 N2 93.74(13)
O1 Eu1 N2 144.90(12)
O3 Eu1 N2 73.61(12)
O6 Eu1 N2 74.35(12)
O2 Eu1 N2 142.36(12)
O5 Eu1 N2 95.97(13)
O4 Eu1 N1 74.65(13)
O1 Eu1 N1 152.26(13)
O3 Eu1 N1 121.52(12)
O6 Eu1 N1 120.98(12)
O2 Eu1 N1 80.66(12)
O5 Eu1 N1 76.19(13)
N2 Eu1 N1 61.72(13)

loop_
_geom_bond_atom_site_label_1
_geom_bond_atom_site_label_2
_geom_bond_distance
C1 F3 1.252(8)
C1 F1 1.257(8)
C1 F2 1.322(8)
C1 C2 1.535(8)
C2 O1 1.263(6)
C2 C3 1.381(7)
C3 C4 1.435(7)
C3 C11 1.497(6)
C4 O2 1.256(5)
C4 C5 1.474(6)
C5 C6 1.364(7)
C5 C10 1.404(7)
C6 C7 1.389(8)
C6 H6 0.9300
C7 C8 1.377(9)
C7 H7 0.9300
C8 C9 1.406(9)
C8 H8 0.9300
C9 C10 1.396(7)
C9 H9 0.9300
C10 C11 1.499(7)
C11 H11A 0.9700
C11 H11B 0.9700
C12 F4 1.190(8)
C12 F5 1.208(9)
C12 F6 1.322(10)
C12 C13 1.530(8)
C13 O3 1.253(6)
C13 C14 1.362(8)
C14 C15 1.426(7)
C14 C22 1.520(8)
C15 O4 1.278(6)
C15 C16 1.455(7)
C16 C17 1.353(10)
C16 C21 1.400(9)
C17 C18 1.383(10)
C17 H17 0.9300
C18 C19 1.429(14)
C18 H18 0.9300
C19 C20 1.333(13)
C19 H19 0.9300
C20 C21 1.388(9)
C20 H20 0.9300
C21 C22 1.495(10)
C22 H22A 0.9700
C22 H22B 0.9700
C23 F8 1.220(8)
C23 F9 1.253(10)
C23 F7 1.331(9)
C23 C24 1.529(8)
C24 O5 1.270(6)
C24 C25 1.366(7)
C25 C26 1.431(6)
C25 C33 1.510(10)
C26 O6 1.261(5)
C26 C27 1.456(6)
C27 C28 1.372(7)
C27 C32 1.396(7)
C28 C29 1.377(8)
C28 H28 0.9300
C29 C30 1.390(9)
C29 H29 0.9300
C30 C31 1.373(10)
C30 H30 0.9300
C31 C32 1.377(9)
C31 H31 0.9300
C32 C33 1.527(11)
C33 H33A 0.9700
C33 H33B 0.9700
C34 N1 1.335(7)
C34 C35 1.382(8)
C34 H34 0.9300
C35 C36 1.351(11)
C35 H35 0.9300
C36 C37 1.361(9)
C36 H36 0.9300
C37 C38 1.399(7)
C37 H37 0.9300
C38 N1 1.345(6)
C38 C39 1.470(7)
C39 N2 1.361(6)
C39 C40 1.415(10)
C40 C41 1.366(9)
C40 H40 0.9300
C41 C42 1.358(9)
C41 H41 0.9300
C42 C43 1.381(7)
C42 H42 0.9300
C43 N2 1.324(6)
C43 H43 0.9300
N1 Eu1 2.607(4)
N2 Eu1 2.599(4)
O1 Eu1 2.341(3)
O2 Eu1 2.384(3)
O3 Eu1 2.356(3)
O4 Eu1 2.337(3)
O5 Eu1 2.399(3)
O6 Eu1 2.384(3)
